data_4120754
loop_
_publ_author_name
'Dennis X. Hu'
'Grant M. Shibuya'
'Noah Z. Burns'

_publ_section_title
;
 Catalytic Enantioselective Dibromination of Allylic Alcohols
;
_journal_name_full 'Journal of the American Chemical Society'
_journal_page_first 12960
_journal_page_last 12963
_journal_paper_doi 10.1021/ja4083182
_journal_volume 135
_journal_year 2013
_chemical_absolute_configuration ad
_chemical_formula_moiety 'C9 H10 Br2 O'
_chemical_formula_sum 'C9 H10 Br2 O'
_chemical_formula_weight 292.98
_space_group_crystal_system orthorhombic
_space_group_IT_number 19
_space_group_name_Hall 'P 2ac 2ab'
_space_group_name_H-M_alt 'P 21 21 21'
_symmetry_space_group_name_Hall 'P 2ac 2ab'
_symmetry_space_group_name_H-M 'P 21 21 21'
_atom_sites_solution_hydrogens geom
_atom_sites_solution_primary direct
_atom_sites_solution_secondary difmap
_cell_angle_alpha 90
_cell_angle_beta 90
_cell_angle_gamma 90
_cell_formula_units_Z 4
_cell_length_a 5.3850(7)
_cell_length_b 11.9124(12)
_cell_length_c 15.931(2)
_cell_measurement_reflns_used 1704
_cell_measurement_temperature 100.(2)
_cell_measurement_theta_max 23.3774
_cell_measurement_theta_min 2.5570
_cell_volume 1021.9(2)
_computing_cell_refinement 'SAINT V8.27B (Bruker AXS Inc., 2012)'
_computing_data_collection 'Bruker Instrument Service v3.0.28'
_computing_data_reduction 'SAINT V8.27B (Bruker AXS Inc., 2012)'
_computing_structure_refinement 'SHELXL-97 (Sheldrick, 2008)'
_computing_structure_solution 'SHELXS-97 (Sheldrick, 2008)'
_diffrn_ambient_temperature 100.(2)
_diffrn_detector_area_resol_mean 10.4167
_diffrn_measured_fraction_theta_full 0.982
_diffrn_measured_fraction_theta_max 0.982
_diffrn_radiation_wavelength 0.71073
_diffrn_reflns_av_R_equivalents 0.0297
_diffrn_reflns_av_sigmaI/netI 0.0374
_diffrn_reflns_limit_h_max 5
_diffrn_reflns_limit_h_min -5
_diffrn_reflns_limit_k_max 11
_diffrn_reflns_limit_k_min -10
_diffrn_reflns_limit_l_max 15
_diffrn_reflns_limit_l_min -15
_diffrn_reflns_number 3084
_diffrn_reflns_theta_full 20.81
_diffrn_reflns_theta_max 20.81
_diffrn_reflns_theta_min 2.13
_exptl_absorpt_coefficient_mu 7.884
_exptl_absorpt_correction_T_max 0.69
_exptl_absorpt_correction_T_min 0.59
_exptl_absorpt_correction_type multi-scan
_exptl_absorpt_process_details 'SADABS V2012/1 (Bruker AXS Inc.)'
_exptl_crystal_colour 'clear colourless'
_exptl_crystal_density_diffrn 1.904
_exptl_crystal_description Prism
_exptl_crystal_F_000 568
_exptl_crystal_size_max 0.100
_exptl_crystal_size_mid 0.080
_exptl_crystal_size_min 0.050
_refine_diff_density_max 0.359
_refine_diff_density_min -0.235
_refine_ls_abs_structure_details 'Flack H D (1983), Acta Cryst. A39, 876-881'
_refine_ls_abs_structure_Flack 0.00(2)
_refine_ls_extinction_method none
_refine_ls_goodness_of_fit_ref 1.066
_refine_ls_hydrogen_treatment constr
_refine_ls_matrix_type full
_refine_ls_number_parameters 109
_refine_ls_number_reflns 1058
_refine_ls_number_restraints 0
_refine_ls_restrained_S_all 1.066
_refine_ls_R_factor_all 0.0286
_refine_ls_R_factor_gt 0.0241
_refine_ls_shift/su_max 0.000
_refine_ls_shift/su_mean 0.000
_refine_ls_structure_factor_coef Fsqd
_refine_ls_weighting_details 'calc w=1/[\s^2^(Fo^2^)+(0.0215P)^2^+0.0000P] where P=(Fo^2^+2Fc^2^)/3'
_refine_ls_weighting_scheme calc
_refine_ls_wR_factor_gt 0.0499
_refine_ls_wR_factor_ref 0.0512
_reflns_number_gt 981
_reflns_number_total 1058
_reflns_threshold_expression >2sigma(I)
_cod_data_source_file ja4083182_si_002.cif
_cod_data_source_block I
_cod_database_code 4120754

loop_
_space_group_symop_operation_xyz
'x, y, z'
'x+1/2, -y+1/2, -z'
'-x, y+1/2, -z+1/2'
'-x+1/2, -y, z+1/2'

loop_
_atom_site_type_symbol
_atom_site_label
_atom_site_fract_x
_atom_site_fract_y
_atom_site_fract_z
_atom_site_U_iso_or_equiv
_atom_site_adp_type
_atom_site_calc_flag
_atom_site_refinement_flags
_atom_site_occupancy
Br Br1 0.55356(14) 0.90263(5) 0.67697(3) 0.0636(2) Uani d . 1
Br Br2 0.02661(13) 0.62840(4) 0.78217(3) 0.0567(2) Uani d . 1
O O1 0.3122(10) 0.7465(4) 0.53468(19) 0.0874(16) Uani d . 1
H H1S 0.166 0.7702 0.5299 0.131 Uiso calc R 1
C C1 0.3454(15) 0.7006(5) 0.6152(3) 0.071(2) Uani d . 1
H H9 0.5171 0.6715 0.6201 0.085 Uiso calc R 1
H H1 0.2304 0.6364 0.6224 0.085 Uiso calc R 1
C C2 0.2997(11) 0.7853(4) 0.6850(3) 0.0465(14) Uani d . 1
H H3 0.1315 0.8195 0.6778 0.056 Uiso calc R 1
C C3 0.3181(11) 0.7316(4) 0.7723(3) 0.0453(14) Uani d . 1
H H8 0.4728 0.6852 0.7741 0.054 Uiso calc R 1
C C4 0.3181(11) 0.8086(4) 0.8477(3) 0.0412(14) Uani d . 1
C C5 0.5085(14) 0.7980(5) 0.9048(3) 0.0547(16) Uani d . 1
H H4 0.6316 0.7419 0.8969 0.066 Uiso calc R 1
C C6 0.5219(14) 0.8695(5) 0.9743(3) 0.0666(18) Uani d . 1
H H5 0.6564 0.8637 1.0126 0.08 Uiso calc R 1
C C7 0.3396(15) 0.9477(5) 0.9867(4) 0.063(2) Uani d . 1
H H2 0.3446 0.9948 1.0348 0.076 Uiso calc R 1
C C8 0.1385(11) 0.8879(4) 0.8604(3) 0.0542(17) Uani d . 1
H H7 0.0055 0.8951 0.8217 0.065 Uiso calc R 1
C C9 0.1504(14) 0.9582(5) 0.9302(4) 0.0623(18) Uani d . 1
H H6 0.0263 1.0137 0.9385 0.075 Uiso calc R 1

loop_
_atom_site_aniso_label
_atom_site_aniso_U_11
_atom_site_aniso_U_22
_atom_site_aniso_U_33
_atom_site_aniso_U_12
_atom_site_aniso_U_13
_atom_site_aniso_U_23
Br1 0.0625(5) 0.0714(4) 0.0568(4) -0.0132(4) -0.0012(3) 0.0114(3)
Br2 0.0528(5) 0.0538(4) 0.0633(4) -0.0030(3) 0.0075(3) -0.0028(2)
O1 0.092(4) 0.131(4) 0.039(3) -0.007(3) -0.014(2) -0.001(3)
C1 0.094(7) 0.071(4) 0.049(4) -0.008(4) 0.004(4) -0.003(3)
C2 0.034(4) 0.061(4) 0.044(3) -0.001(3) -0.008(3) 0.001(3)
C3 0.040(4) 0.055(3) 0.041(3) 0.002(3) 0.001(3) 0.002(3)
C4 0.033(4) 0.052(4) 0.038(3) 0.002(3) -0.001(3) 0.007(3)
C5 0.044(5) 0.081(4) 0.039(3) 0.018(4) -0.001(3) 0.001(3)
C6 0.054(5) 0.110(5) 0.036(3) 0.008(5) -0.003(3) -0.007(3)
C7 0.074(6) 0.070(5) 0.046(4) -0.008(4) 0.002(4) -0.006(3)
C8 0.058(5) 0.058(4) 0.047(3) 0.014(3) -0.018(3) -0.001(3)
C9 0.070(5) 0.060(4) 0.056(4) 0.014(3) -0.004(4) -0.001(3)

loop_
_atom_type_symbol
_atom_type_description
_atom_type_scat_dispersion_real
_atom_type_scat_dispersion_imag
_atom_type_scat_source
C C 0.0033 0.0016 'International Tables Vol C Tables 4.2.6.8 and 6.1.1.4'
H H 0.0000 0.0000 'International Tables Vol C Tables 4.2.6.8 and 6.1.1.4'
O O 0.0106 0.0060 'International Tables Vol C Tables 4.2.6.8 and 6.1.1.4'
Br Br -0.2901 2.4595 'International Tables Vol C Tables 4.2.6.8 and 6.1.1.4'

loop_
_geom_angle_atom_site_label_1
_geom_angle_atom_site_label_2
_geom_angle_atom_site_label_3
_geom_angle
C1 O1 H1S 109.5
O1 C1 C2 112.8(5)
O1 C1 H9 109.0
C2 C1 H9 109.0
O1 C1 H1 109.0
C2 C1 H1 109.0
H9 C1 H1 107.8
C1 C2 C3 112.0(5)
C1 C2 Br1 108.2(4)
C3 C2 Br1 108.2(3)
C1 C2 H3 109.5
C3 C2 H3 109.5
Br1 C2 H3 109.5
C4 C3 C2 117.9(4)
C4 C3 Br2 108.1(4)
C2 C3 Br2 106.1(4)
C4 C3 H8 108.2
C2 C3 H8 108.2
Br2 C3 H8 108.2
C8 C4 C5 119.5(5)
C8 C4 C3 122.5(5)
C5 C4 C3 118.0(5)
C4 C5 C6 120.4(6)
C4 C5 H4 119.8
C6 C5 H4 119.8
C7 C6 C5 119.5(6)
C7 C6 H5 120.3
C5 C6 H5 120.3
C9 C7 C6 120.2(5)
C9 C7 H2 119.9
C6 C7 H2 119.9
C4 C8 C9 120.1(5)
C4 C8 H7 120.0
C9 C8 H7 120.0
C7 C9 C8 120.4(6)
C7 C9 H6 119.8
C8 C9 H6 119.8

loop_
_geom_bond_atom_site_label_1
_geom_bond_atom_site_label_2
_geom_bond_distance
Br1 C2 1.960(5)
Br2 C3 2.000(6)
O1 C1 1.406(6)
O1 H1S 0.84
C1 C2 1.522(7)
C1 H9 0.99
C1 H1 0.99
C2 C3 1.533(6)
C2 H3 1.0
C3 C4 1.512(6)
C3 H8 1.0
C4 C8 1.367(7)
C4 C5 1.376(8)
C5 C6 1.399(7)
C5 H4 0.95
C6 C7 1.368(8)
C6 H5 0.95
C7 C9 1.365(9)
C7 H2 0.95
C8 C9 1.393(7)
C8 H7 0.95
C9 H6 0.95

loop_
_geom_torsion_atom_site_label_1
_geom_torsion_atom_site_label_2
_geom_torsion_atom_site_label_3
_geom_torsion_atom_site_label_4
_geom_torsion
O1 C1 C2 C3 175.8(5)
O1 C1 C2 Br1 -65.0(7)
C1 C2 C3 C4 170.4(6)
Br1 C2 C3 C4 51.2(6)
C1 C2 C3 Br2 -68.5(6)
Br1 C2 C3 Br2 172.4(2)
C2 C3 C4 C8 52.8(8)
Br2 C3 C4 C8 -67.4(6)
C2 C3 C4 C5 -126.6(6)
Br2 C3 C4 C5 113.2(5)
C8 C4 C5 C6 -1.4(9)
C3 C4 C5 C6 178.0(5)
C4 C5 C6 C7 2.1(9)
C5 C6 C7 C9 -2.0(9)
C5 C4 C8 C9 0.7(8)
C3 C4 C8 C9 -178.7(5)
C6 C7 C9 C8 1.3(10)
C4 C8 C9 C7 -0.7(9)
